data_2011596
loop_
_publ_author_name
'Ono, Yasuhiro'
'Nakaya, Michiko'
'Kajitani, Tsuyoshi'
'Sugawara, Tamotsu'
'Watanabe, Noriko'
'Shiraishi, Hiroyuki'
'Komatsu, Ryuichi'

_publ_section_title
;
 Lithium potassium borate and lithium rubidium borate: new non-linear
 optical crystals
;
_journal_issue 12
_journal_name_full 'Acta Crystallographica Section C'
_journal_page_first 1413
_journal_page_last 1415
_journal_paper_doi 10.1107/S0108270100013445
_journal_volume 56
_journal_year 2000
_chemical_formula_moiety 'Li K B4 O7'
_chemical_formula_sum 'B4 K Li O7'
_chemical_formula_weight 201.28
_space_group_IT_number 19
_symmetry_cell_setting orthorhombic
_symmetry_space_group_name_Hall 'P 2ac 2ab'
_symmetry_space_group_name_H-M 'P 21 21 21'
_cell_angle_alpha 90.00
_cell_angle_beta 90.00
_cell_angle_gamma 90.00
_cell_formula_units_Z 8
_cell_length_a 8.4915(12)
_cell_length_b 11.1454(13)
_cell_length_c 12.6558(13)
_cell_measurement_reflns_used 24
_cell_measurement_temperature 293
_cell_measurement_theta_max 16.48
_cell_measurement_theta_min 12.44
_cell_volume 1197.8(3)
_diffrn_measured_fraction_theta_full .962
_diffrn_measured_fraction_theta_max .962
_diffrn_measurement_device_type 'RIGAKU AFC-5R'
_diffrn_measurement_method \w--2\q
_diffrn_radiation_type 'Mo K\a'
_diffrn_radiation_wavelength .71073
_diffrn_reflns_av_R_equivalents .0327
_diffrn_reflns_limit_h_max 11
_diffrn_reflns_limit_h_min -11
_diffrn_reflns_limit_k_max 15
_diffrn_reflns_limit_k_min -15
_diffrn_reflns_limit_l_max 17
_diffrn_reflns_limit_l_min -17
_diffrn_reflns_number 13549
_diffrn_reflns_theta_full 30.00
_diffrn_reflns_theta_max 30.0
_diffrn_standards_decay_% 4
_diffrn_standards_interval_count 150
_diffrn_standards_number 3
_exptl_absorpt_coefficient_mu .872
_exptl_absorpt_correction_type none
_exptl_crystal_colour colourless
_exptl_crystal_density_diffrn 2.233
_exptl_crystal_density_meas 2.19
_exptl_crystal_density_method 'Archemedes method'
_exptl_crystal_description sphere
_exptl_crystal_F_000 784
_exptl_crystal_size_rad .160
_refine_diff_density_max .189
_refine_diff_density_min -.270
_refine_ls_abs_structure_details 'Flack (1983)'
_refine_ls_abs_structure_Flack .01(3)
_refine_ls_extinction_coef .0345(14)
_refine_ls_extinction_method 'SHELXL97 (Sheldrick, 1997)'
_refine_ls_goodness_of_fit_ref 1.123
_refine_ls_number_parameters 236
_refine_ls_number_reflns 3342
_refine_ls_R_factor_gt .0244
_refine_ls_shift/su_max .001
_refine_ls_structure_factor_coef Fsqd
_refine_ls_weighting_details 'calc w = 1/[\s^2^(Fo^2^)+(0.0259P)^2^+0.2677P] where P=(Fo^2^+2Fc^2^)/3'
_refine_ls_weighting_scheme calc
_refine_ls_wR_factor_ref .0553
_reflns_number_gt 3342
_reflns_number_total 3487
_reflns_threshold_expression F>4\s(F)
_cod_data_source_file br1301.cif
_cod_data_source_block LKB4
_cod_database_code 2011596
_cod_database_fobs_code 2011596

loop_
_symmetry_equiv_pos_as_xyz
'x, y, z'
'-x+1/2, -y, z+1/2'
'x+1/2, -y+1/2, -z'
'-x, y+1/2, -z+1/2'

loop_
_atom_site_label
_atom_site_fract_x
_atom_site_fract_y
_atom_site_fract_z
_atom_site_U_iso_or_equiv
_atom_site_adp_type
_atom_site_calc_flag
_atom_site_refinement_flags
_atom_site_occupancy
_atom_site_disorder_assembly
_atom_site_disorder_group
_atom_site_type_symbol
K1 .80757(5) .62347(3) .30141(3) .02424(10) Uani d . 1 . . K
K2 .14117(4) .54328(4) .59747(3) .02168(9) Uani d . 1 . . K
B1 .89264(18) .36599(15) .48874(13) .0090(3) Uani d . 1 . . B
B2 .7082(2) .51670(15) .56554(13) .0108(3) Uani d . 1 . . B
B3 .5150(2) .63624(15) .65814(13) .0109(3) Uani d . 1 . . B
B4 .4948(2) .61801(16) .46273(13) .0127(3) Uani d . 1 . . B
B5 .4423(2) .75218(15) .30763(14) .0121(3) Uani d . 1 . . B
B6 .2794(2) .57237(15) .33415(14) .0116(3) Uani d . 1 . . B
B7 .08840(19) .39616(14) .34085(13) .0090(3) Uani d . 1 . . B
B8 .1572(2) .27084(14) .49550(12) .0087(3) Uani d . 1 . . B
Li1 .4319(3) .3569(3) .3821(2) .0163(6) Uani d . 1 . . Li
Li2 .7600(4) .3306(3) .2998(2) .0212(6) Uani d . 1 . . Li
O1 .01048(13) .28548(10) .53693(9) .0118(2) Uani d . 1 . . O
O2 .76089(13) .29504(10) .44590(8) .0113(2) Uani d . 1 . . O
O3 .95888(13) .43721(10) .40457(9) .0136(2) Uani d . 1 . . O
O4 .83425(12) .44373(10) .57531(8) .0122(2) Uani d . 1 . . O
O5 .64988(13) .56550(10) .66018(8) .0142(2) Uani d . 1 . . O
O6 .44191(14) .66384(11) .56678(9) .0163(2) Uani d . 1 . . O
O7 .63568(14) .54263(11) .47334(8) .0161(2) Uani d . 1 . . O
O8 .36794(14) .54105(10) .41977(8) .0151(2) Uani d . 1 . . O
O9 .53240(13) .71772(11) .39267(9) .0163(2) Uani d . 1 . . O
O10 .46795(14) .84825(10) .24945(9) .0134(2) Uani d . 1 . . O
O11 .30894(15) .67984(11) .28246(10) .0188(2) Uani d . 1 . . O
O12 .16686(13) .50085(10) .29274(9) .0146(2) Uani d . 1 . . O
O13 .03543(15) .31903(10) .25193(9) .0174(2) Uani d . 1 . . O
O14 .20173(12) .32249(10) .40197(9) .0121(2) Uani d . 1 . . O

loop_
_atom_site_aniso_label
_atom_site_aniso_U_11
_atom_site_aniso_U_22
_atom_site_aniso_U_33
_atom_site_aniso_U_12
_atom_site_aniso_U_13
_atom_site_aniso_U_23
K1 .0295(2) .01566(16) .02753(19) .00171(15) .01122(16) .00185(14)
K2 .01755(16) .02517(18) .02230(17) -.00122(14) .00258(14) -.00714(15)
B1 .0057(7) .0116(7) .0096(7) .0002(5) .0000(5) .0011(6)
B2 .0092(7) .0131(7) .0102(7) -.0003(6) .0015(6) -.0002(6)
B3 .0100(7) .0110(7) .0118(7) -.0007(6) .0012(6) -.0006(6)
B4 .0122(8) .0156(8) .0103(7) .0018(6) -.0032(6) .0009(6)
B5 .0102(7) .0137(7) .0123(7) -.0006(6) -.0001(6) .0004(6)
B6 .0091(7) .0152(7) .0104(7) -.0003(6) .0005(6) .0021(6)
B7 .0061(6) .0110(7) .0099(6) -.0010(5) -.0005(5) .0026(5)
B8 .0085(7) .0087(6) .0088(6) -.0005(5) -.0006(5) -.0001(5)
Li1 .0169(13) .0181(14) .0138(13) .0022(11) .0051(10) .0024(10)
Li2 .0213(15) .0293(15) .0128(13) -.0051(12) -.0025(11) .0027(12)
O1 .0083(5) .0145(5) .0128(5) .0023(4) .0023(4) .0055(4)
O2 .0109(5) .0135(5) .0094(5) -.0045(4) -.0006(4) .0017(4)
O3 .0109(5) .0136(5) .0162(5) .0038(4) .0059(4) .0067(4)
O4 .0105(5) .0146(5) .0114(5) .0034(4) -.0018(4) -.0019(4)
O5 .0122(5) .0213(6) .0091(4) .0069(4) -.0005(4) -.0016(4)
O6 .0148(5) .0214(6) .0126(5) .0076(5) -.0020(4) -.0032(4)
O7 .0168(5) .0230(6) .0086(4) .0098(5) -.0007(4) .0001(4)
O8 .0180(5) .0145(5) .0129(5) -.0032(4) -.0054(4) .0038(4)
O9 .0150(5) .0170(5) .0170(6) -.0025(4) -.0063(5) .0053(5)
O10 .0151(6) .0136(5) .0116(5) -.0025(4) .0012(4) .0009(4)
O11 .0165(5) .0200(6) .0201(6) -.0064(5) -.0084(5) .0108(5)
O12 .0123(5) .0182(5) .0133(5) -.0059(4) -.0022(4) .0076(4)
O13 .0272(7) .0126(5) .0123(5) .0035(5) -.0070(5) -.0003(4)
O14 .0068(4) .0187(5) .0108(5) .0025(4) .0010(4) .0066(4)

loop_
_atom_type_symbol
_atom_type_description
_atom_type_scat_dispersion_real
_atom_type_scat_dispersion_imag
_atom_type_scat_source
B B .0013 .0007 'International Tables Vol C Tables 4.2.6.8 and 6.1.1.4'
O O .0106 .0060 'International Tables Vol C Tables 4.2.6.8 and 6.1.1.4'
K K .2009 .2494 'International Tables Vol C Tables 4.2.6.8 and 6.1.1.4'
Li Li -.0003 .0001 'International Tables Vol C Tables 4.2.6.8 and 6.1.1.4'

loop_
_geom_angle_atom_site_label_1
_geom_angle_atom_site_label_2
_geom_angle_atom_site_label_3
_geom_angle_site_symmetry_1
_geom_angle_site_symmetry_3
_geom_angle
_geom_angle_publ_flag
O3 B1 O2 . . 108.64(12) no
O3 B1 O1 . 1_655 112.04(12) no
O2 B1 O1 . 1_655 109.91(12) no
O3 B1 O4 . . 110.77(13) no
O2 B1 O4 . . 109.37(12) no
O1 B1 O4 1_655 . 106.07(12) no
O4 B2 O7 . . 124.73(14) no
O4 B2 O5 . . 115.75(14) no
O7 B2 O5 . . 119.50(14) no
O6 B3 O13 . 2_565 121.41(14) no
O6 B3 O5 . . 121.64(14) no
O13 B3 O5 2_565 . 116.88(14) no
O9 B4 O7 . . 108.27(13) no
O9 B4 O8 . . 112.20(12) no
O7 B4 O8 . . 107.16(13) no
O9 B4 O6 . . 110.13(13) no
O7 B4 O6 . . 111.27(12) no
O8 B4 O6 . . 107.80(13) no
O10 B5 O9 . . 124.88(15) no
O10 B5 O11 . . 117.79(14) no
O9 B5 O11 . . 117.31(14) no
O12 B6 O8 . . 123.18(14) no
O12 B6 O11 . . 117.04(14) no
O8 B6 O11 . . 119.71(14) no
O3 B7 O12 1_455 . 108.97(12) no
O3 B7 O14 1_455 . 112.32(12) no
O12 B7 O14 . . 111.11(12) no
O3 B7 O13 1_455 . 112.16(13) no
O12 B7 O13 . . 106.37(12) no
O14 B7 O13 . . 105.74(12) no
O1 B8 O2 . 3_456 116.45(13) no
O1 B8 O14 . . 122.34(13) no
O2 B8 O14 3_456 . 121.17(14) no
O10 Li1 O1 4_645 3_556 105.22(14) ?
O10 Li1 O14 4_645 . 122.96(16) ?
O1 Li1 O14 3_556 . 96.25(13) ?
O10 Li1 O8 4_645 . 110.91(14) ?
O1 Li1 O8 3_556 . 135.90(15) ?
O14 Li1 O8 . . 84.84(11) ?
O2 Li2 O10 . 4_645 108.81(16) ?
O2 Li2 O11 . 4_645 108.89(16) ?
O10 Li2 O11 4_645 4_645 69.84(11) ?
O2 Li2 O5 . 2_664 151.12(18) ?
O10 Li2 O5 4_645 2_664 91.91(12) ?
O5 Li2 B5 2_664 4_645 89.18(12) ?
O2 Li2 O13 . 1_655 103.27(14) ?
O10 Li2 O13 4_645 1_655 147.63(15) ?
O11 Li2 O13 4_645 1_655 95.99(13) ?
B5 Li2 O13 4_645 1_655 122.66(14) ?
O2 Li2 O3 . . 64.56(10) ?
O10 Li2 O3 4_645 . 140.40(17) ?
O11 Li2 O3 4_645 . 149.63(17) ?
B5 Li2 O3 4_645 . 172.82(16) ?
Li1 Li2 K1 . . 90.87(10) ?
O13 K1 O3 4_655 . 120.32(4) ?
O13 K1 O7 4_655 . 137.27(4) ?
O3 K1 O7 . . 68.30(3) ?
O13 K1 O5 4_655 2_664 113.21(4) ?
O3 K1 O5 . 2_664 71.07(3) ?
O7 K1 O5 . 2_664 109.05(4) ?
O13 K1 O9 4_655 . 102.48(4) ?
O3 K1 O9 . . 118.19(4) ?
O7 K1 O9 . . 50.27(3) ?
O5 K1 O9 2_664 . 130.85(4) ?
O13 K1 O6 4_655 3_566 47.50(3) ?
O3 K1 O6 . 3_566 98.52(4) ?
O7 K1 O6 . 3_566 91.14(4) ?
O5 K1 O6 2_664 3_566 150.62(4) ?
O9 K1 O6 . 3_566 78.46(4) ?
O13 K1 O4 4_655 2_664 98.90(3) ?
O3 K1 O4 . 2_664 114.94(3) ?
O7 K1 O4 . 2_664 115.39(4) ?
O5 K1 O4 2_664 2_664 45.31(3) ?
O9 K1 O4 . 2_664 98.18(3) ?
O6 K1 O4 3_566 2_664 142.78(3) ?
O13 K1 O12 4_655 1_655 82.44(4) ?
O3 K1 O12 . 1_655 44.42(3) ?
O7 K1 O12 . 1_655 111.93(3) ?
O5 K1 O12 2_664 1_655 63.37(3) ?
O9 K1 O12 . 1_655 157.61(4) ?
O6 K1 O12 3_566 1_655 89.68(3) ?
O4 K1 O12 2_664 1_655 102.63(3) ?
O10 K2 O9 3_466 3_466 51.04(3) ?
O10 K2 O4 3_466 1_455 75.40(3) ?
O9 K2 O4 3_466 1_455 94.16(3) ?
O10 K2 O6 3_466 . 111.39(4) ?
O9 K2 O6 3_466 . 81.80(4) ?
O4 K2 O6 1_455 . 165.88(3) ?
O10 K2 O8 3_466 . 153.85(4) ?
O9 K2 O8 3_466 . 104.73(3) ?
O4 K2 O8 1_455 . 121.15(3) ?
O6 K2 O8 . . 48.10(3) ?
O10 K2 O12 3_466 2_565 77.28(3) ?
O9 K2 O12 3_466 2_565 107.22(3) ?
O4 K2 O12 1_455 2_565 120.97(3) ?
O6 K2 O12 . 2_565 73.09(3) ?
O8 K2 O12 . 2_565 105.72(3) ?
O10 K2 O3 3_466 1_455 117.23(4) ?
O9 K2 O3 3_466 1_455 103.28(3) ?
O4 K2 O3 1_455 1_455 47.28(3) ?
O6 K2 O3 . 1_455 120.34(3) ?
O8 K2 O3 . 1_455 74.06(3) ?
O12 K2 O3 2_565 1_455 148.31(3) ?
O10 K2 O1 3_466 . 112.69(3) ?
O9 K2 O1 3_466 . 138.65(3) ?
O4 K2 O1 1_455 . 45.83(3) ?
O6 K2 O1 . . 133.81(3) ?
O8 K2 O1 . . 92.09(3) ?
O12 K2 O1 2_565 . 103.91(3) ?
O3 K2 O1 1_455 . 45.20(3) ?
B8 O1 B1 . 1_455 122.29(12) ?
B8 O2 B1 3_556 . 125.34(12) ?
B7 O3 B1 1_655 . 122.49(12) ?
B2 O4 B1 . . 123.34(12) ?
B3 O5 B2 . . 119.60(12) ?
B3 O6 B4 . . 122.95(12) ?
B2 O7 B4 . . 124.97(12) ?
B6 O8 B4 . . 122.99(13) ?
B5 O9 B4 . . 124.55(13) ?
B6 O11 B5 . . 121.76(13) ?
B6 O12 B7 . . 128.79(13) ?
B3 O13 B7 2_564 . 123.06(12) ?
B8 O14 B7 . . 120.30(12) ?

loop_
_geom_bond_atom_site_label_1
_geom_bond_atom_site_label_2
_geom_bond_site_symmetry_2
_geom_bond_distance
_geom_bond_publ_flag
B1 O1 1_655 1.4759(19) yes
B1 O2 . 1.4734(19) yes
B1 O3 . 1.4426(19) yes
B1 O4 . 1.4822(19) yes
B1 Li2 . 2.673(3) ?
B1 K2 1_655 3.2019(17) ?
B2 O4 . 1.3497(19) yes
B2 O5 . 1.4057(19) yes
B2 O7 . 1.3507(19) yes
B2 K1 2_665 3.3720(17) ?
B3 O5 . 1.391(2) yes
B3 O6 . 1.348(2) yes
B3 O13 2_565 1.357(2) yes
B3 Li2 2_665 2.646(4) ?
B3 K1 3_466 3.2461(17) ?
B4 O6 . 1.482(2) yes
B4 O7 . 1.468(2) yes
B4 O8 . 1.480(2) yes
B4 O9 . 1.457(2) yes
B5 O9 . 1.375(2) yes
B5 O10 . 1.318(2) yes
B5 O11 . 1.426(2) yes
B5 Li2 4_655 2.358(4) ?
B5 K2 3_566 3.0810(18) ?
B6 O8 . 1.3643(19) yes
B6 O11 . 1.388(2) yes
B6 O12 . 1.350(2) yes
B6 Li1 . 2.795(3) ?
B6 K2 2_564 3.3299(18) ?
B7 O3 1_455 1.4385(19) yes
B7 O12 . 1.4751(19) yes
B7 O13 . 1.486(2) yes
B7 O14 . 1.4828(19) yes
B7 K1 1_455 3.5148(17) ?
B8 O1 . 1.3616(19) yes
B8 O2 3_456 1.3653(19) yes
B8 O14 . 1.3695(19) yes
Li1 O1 3_556 2.004(3) yes
Li1 O8 . 2.176(3) yes
Li1 O10 4_645 1.872(3) yes
Li1 O14 . 2.007(3) yes
Li1 Li2 . 2.989(4) ?
Li1 K2 2_564 3.820(3) ?
Li1 K1 4_645 4.037(3) ?
Li2 O2 . 1.891(3) yes
Li2 O3 . 2.454(3) yes
Li2 O5 2_664 2.247(3) yes
Li2 O10 4_645 2.043(3) yes
Li2 O11 4_645 2.062(3) yes
Li2 B5 4_645 2.358(4) ?
Li2 O13 1_655 2.420(3) yes
Li2 B3 2_664 2.646(4) ?
K1 O3 . 2.7685(11) yes
K1 O4 2_664 3.1937(12) yes
K1 O5 2_664 2.7859(12) yes
K1 O6 3_566 3.1150(12) yes
K1 O7 . 2.7707(12) yes
K1 O9 . 2.8102(13) yes
K1 O13 4_655 2.6427(13) yes
K1 B3 3_566 3.2462(17) ?
K1 Li2 . 3.289(3) ?
K1 O12 1_655 3.3449(13) ?
K1 B4 . 3.3505(18) ?
K1 B2 2_664 3.3719(17) ?
K2 O1 . 3.1740(13) yes
K2 O3 1_455 3.1231(13) yes
K2 O4 1_455 2.8464(12) yes
K2 O6 . 2.9117(14) yes
K2 O8 . 2.9609(12) yes
K2 O9 3_466 2.8221(13) yes
K2 O10 3_466 2.7162(12) yes
K2 O12 2_565 3.0010(12) yes
K2 B5 3_466 3.0811(18) ?
K2 B1 1_455 3.2018(17) ?
K2 B8 . 3.3021(16) ?
K2 B6 2_565 3.3299(18) ?
